data_7125472
loop_
_publ_author_name
'Godsi, O.'
'Peskin, U.'
'Kapon, M.'
'Natan, E.'
'Eichen, Y.'

_publ_section_title
;
 Site effects in controlling the chemical reactivity in crystals:
 solid-state photochromism of N-(n-propyl)nitrospiropyrane.
;
_journal_issue 20
_journal_name_full 'Chemical communications (Cambridge, England)'
_journal_page_first 2132
_journal_page_last 2133
_journal_paper_doi 10.1039/b102121b
_journal_year 2001
_chemical_formula_sum 'C21 H22 N2 O3'
_chemical_formula_weight 350.41
_chemical_melting_point 150.7
_chemical_name_common
;
1',3'-dihydro-1'-(n-propyl)-3',3'dimethyl-6-nitrospiro-[2H-13-benzopyran-
2,2'-(2H)-indoline]
;
_space_group_IT_number 2
_space_group_name_Hall '-P 1'
_space_group_name_H-M_alt 'P -1'
_symmetry_cell_setting triclinic
_symmetry_space_group_name_H-M 'P -1'
_atom_sites_solution_hydrogens geom
_atom_sites_solution_primary direct
_atom_sites_solution_secondary difmap
_audit_creation_method SHELXL-97
_cell_angle_alpha 101.743(2)
_cell_angle_beta 104.914(2)
_cell_angle_gamma 90.647(2)
_cell_formula_units_Z 4
_cell_length_a 12.1910(5)
_cell_length_b 12.4340(5)
_cell_length_c 12.9160(4)
_cell_measurement_reflns_used 7753
_cell_measurement_temperature 293(2)
_cell_measurement_theta_max 27.5
_cell_measurement_theta_min 1.67
_cell_volume 1848.09(12)
_computing_cell_refinement 'DENZO-SMN (Otwinowski & Minor, 1997).'
_computing_data_collection 'Nonius(1997). KappaCCD Server Software.'
_computing_data_reduction 'DENZO-SMN (Otwinowski & Minor, 1997).'
_computing_molecular_graphics
;
Molecular Structure Corporation (1999). ORTEP. TEXRAY Structure Analysis 
Package. MSC, 3200 Research Forest Drive, The Woodlands, TX 77381, USA.    
;
_computing_publication_material 'SHELXL-97 (Sheldrick, 1997)'
_computing_structure_refinement 'SHELXL-97 (Sheldrick, 1997)'
_computing_structure_solution 'SHELXS-97 (Sheldrick, 1990)'
_diffrn_ambient_temperature 293(2)
_diffrn_measured_fraction_theta_full 0.997
_diffrn_measured_fraction_theta_max 0.997
_diffrn_measurement_device_type 'Kappa CCD'
_diffrn_radiation_monochromator graphite
_diffrn_radiation_source 'fine-focus sealed tube'
_diffrn_radiation_type MoK\a
_diffrn_radiation_wavelength 0.71070
_diffrn_reflns_av_R_equivalents 0.0000
_diffrn_reflns_av_sigmaI/netI 0.0593
_diffrn_reflns_limit_h_max 14
_diffrn_reflns_limit_h_min 0
_diffrn_reflns_limit_k_max 14
_diffrn_reflns_limit_k_min -14
_diffrn_reflns_limit_l_max 14
_diffrn_reflns_limit_l_min -15
_diffrn_reflns_number 6532
_diffrn_reflns_theta_full 25.05
_diffrn_reflns_theta_max 25.05
_diffrn_reflns_theta_min 1.67
_exptl_absorpt_coefficient_mu 0.085
_exptl_crystal_colour transparent
_exptl_crystal_density_diffrn 1.259
_exptl_crystal_density_method 'not measured'
_exptl_crystal_description prisms
_exptl_crystal_F_000 744
_exptl_crystal_size_max 0.32
_exptl_crystal_size_mid 0.26
_exptl_crystal_size_min 0.21
_refine_diff_density_max 0.134
_refine_diff_density_min -0.122
_refine_diff_density_rms 0.027
_refine_ls_extinction_coef 0.026(3)
_refine_ls_extinction_expression Fc^*^=kFc[1+0.001xFc^2^\l^3^/sin(2\q)]^-1/4^
_refine_ls_extinction_method SHELXL
_refine_ls_goodness_of_fit_ref 0.934
_refine_ls_hydrogen_treatment mixed
_refine_ls_matrix_type full
_refine_ls_number_parameters 646
_refine_ls_number_reflns 6532
_refine_ls_number_restraints 0
_refine_ls_restrained_S_all 0.934
_refine_ls_R_factor_all 0.0753
_refine_ls_R_factor_gt 0.0410
_refine_ls_shift/su_max 0.012
_refine_ls_shift/su_mean 0.001
_refine_ls_structure_factor_coef Fsqd
_refine_ls_weighting_details 'calc w=1/[\s^2^(Fo^2^)+(0.0599P)^2^+0.0000P] where P=(Fo^2^+2Fc^2^)/3'
_refine_ls_weighting_scheme calc
_refine_ls_wR_factor_gt 0.1004
_refine_ls_wR_factor_ref 0.1080
_reflns_number_gt 3935
_reflns_number_total 6532
_reflns_threshold_expression >2sigma(I)
_cod_data_source_file b102121b.txt
_cod_data_source_block spirnos
_cod_depositor_comments
;
The following automatic conversions were performed:

data item '_symmetry_cell_setting' value 'Triclinic' was changed to
'triclinic' in accordance with the
/home/saulius/struct/COD-crude-data/automatic-downloads/DataCite-retrospective/RSC/depositions/lib/dictionaries/cif_core.dic
dictionary named 'cif_core.dic' version 2.4.2 last updated on
2011-04-26.

Automatic conversion script
Id: cif_fix_values 6909 2019-04-08 15:41:33Z antanas 
;
_cod_original_sg_symbol_H-M P-1
_cod_database_code 7125472

loop_
_symmetry_equiv_pos_as_xyz
'x, y, z'
'-x, -y, -z'

loop_
_atom_site_label
_atom_site_type_symbol
_atom_site_fract_x
_atom_site_fract_y
_atom_site_fract_z
_atom_site_U_iso_or_equiv
_atom_site_adp_type
_atom_site_occupancy
_atom_site_symmetry_multiplicity
_atom_site_calc_flag
C1A C 0.73136(14) 0.06778(13) 0.25223(13) 0.0485(4) Uani 1 1 d
C2A C 0.67426(18) -0.03175(15) 0.23864(17) 0.0626(5) Uani 1 1 d
C3A C 0.6942(2) -0.08457(19) 0.3267(2) 0.0785(7) Uani 1 1 d
C4A C 0.7700(2) -0.03786(18) 0.42411(19) 0.0737(6) Uani 1 1 d
C5A C 0.82844(18) 0.06196(17) 0.43922(16) 0.0621(5) Uani 1 1 d
C6A C 0.80876(15) 0.11464(13) 0.35255(13) 0.0487(4) Uani 1 1 d
N7A N 0.85871(12) 0.21384(11) 0.34569(11) 0.0495(4) Uani 1 1 d
C8A C 0.92132(18) 0.29324(16) 0.44364(16) 0.0608(5) Uani 1 1 d
C9A C 1.0464(2) 0.2771(2) 0.4766(2) 0.0829(7) Uani 1 1 d
C10A C 1.1094(3) 0.3570(3) 0.5806(2) 0.0991(9) Uani 1 1 d
C11A C 0.78969(14) 0.25059(13) 0.25273(13) 0.0471(4) Uani 1 1 d
O12A O 0.69928(10) 0.31090(9) 0.29295(9) 0.0543(3) Uani 1 1 d
C13A C 0.65147(15) 0.39469(12) 0.24847(13) 0.0467(4) Uani 1 1 d
C14A C 0.55133(16) 0.42862(14) 0.27142(15) 0.0526(4) Uani 1 1 d
C15A C 0.49818(18) 0.51299(15) 0.22819(15) 0.0590(5) Uani 1 1 d
C16A C 0.54837(17) 0.56321(13) 0.16470(14) 0.0579(5) Uani 1 1 d
N17A N 0.49408(19) 0.65407(14) 0.11906(15) 0.0787(5) Uani 1 1 d
O18A O 0.54347(18) 0.70359(15) 0.07058(18) 0.1218(7) Uani 1 1 d
O19A O 0.39959(19) 0.67502(15) 0.13008(16) 0.1198(7) Uani 1 1 d
C20A C 0.65044(17) 0.53285(14) 0.14314(15) 0.0573(5) Uani 1 1 d
C21A C 0.70357(15) 0.44674(13) 0.18564(14) 0.0500(4) Uani 1 1 d
C22A C 0.81262(16) 0.41077(15) 0.17140(16) 0.0580(5) Uani 1 1 d
C23A C 0.85439(16) 0.32297(14) 0.20671(15) 0.0548(5) Uani 1 1 d
C24A C 0.73325(14) 0.14106(13) 0.17234(13) 0.0472(4) Uani 1 1 d
C25A C 0.61755(18) 0.15378(19) 0.09821(18) 0.0642(5) Uani 1 1 d
C26A C 0.81212(19) 0.09343(18) 0.10139(17) 0.0597(5) Uani 1 1 d
C1B C 0.23226(15) 0.32460(13) 0.24818(14) 0.0498(4) Uani 1 1 d
C2B C 0.17467(19) 0.41614(15) 0.23128(18) 0.0655(5) Uani 1 1 d
C3B C 0.1931(2) 0.50839(18) 0.3161(2) 0.0825(7) Uani 1 1 d
C4B C 0.2679(2) 0.50819(18) 0.4146(2) 0.0789(7) Uani 1 1 d
C5B C 0.32840(19) 0.41697(16) 0.43379(17) 0.0635(5) Uani 1 1 d
C6B C 0.30858(15) 0.32522(13) 0.34847(13) 0.0493(4) Uani 1 1 d
N7B N 0.35947(12) 0.22435(11) 0.34626(10) 0.0491(4) Uani 1 1 d
C8B C 0.42010(18) 0.19108(18) 0.44625(16) 0.0602(5) Uani 1 1 d
C9B C 0.5463(2) 0.2211(3) 0.4786(2) 0.0865(7) Uani 1 1 d
C10B C 0.6092(3) 0.1880(3) 0.5825(2) 0.1008(9) Uani 1 1 d
C11B C 0.28982(14) 0.14435(13) 0.25579(13) 0.0450(4) Uani 1 1 d
O12B O 0.19990(9) 0.10253(8) 0.29926(9) 0.0492(3) Uani 1 1 d
C13B C 0.15206(14) -0.00147(12) 0.25904(12) 0.0439(4) Uani 1 1 d
C14B C 0.05003(16) -0.02432(16) 0.28097(15) 0.0541(5) Uani 1 1 d
C15B C -0.00369(19) -0.12822(16) 0.24031(16) 0.0613(5) Uani 1 1 d
C16B C 0.04719(18) -0.20736(14) 0.18138(14) 0.0612(5) Uani 1 1 d
N17B N -0.0116(2) -0.31646(16) 0.13455(16) 0.0894(6) Uani 1 1 d
O18B O 0.0345(2) -0.38636(15) 0.0834(2) 0.1432(8) Uani 1 1 d
O19B O -0.1069(2) -0.33063(15) 0.14591(17) 0.1294(8) Uani 1 1 d
C20B C 0.15104(19) -0.18698(14) 0.16291(15) 0.0582(5) Uani 1 1 d
C21B C 0.20528(15) -0.08267(13) 0.20167(12) 0.0482(4) Uani 1 1 d
C22B C 0.31530(16) -0.05227(15) 0.18879(14) 0.0537(5) Uani 1 1 d
C23B C 0.35490(17) 0.05097(15) 0.21571(14) 0.0520(4) Uani 1 1 d
C24B C 0.23257(14) 0.21469(13) 0.17159(13) 0.0462(4) Uani 1 1 d
C25B C 0.30795(19) 0.22878(18) 0.09631(17) 0.0582(5) Uani 1 1 d
C26B C 0.11463(17) 0.16754(19) 0.10241(18) 0.0594(5) Uani 1 1 d
H2A H 0.6157(16) -0.0683(14) 0.1661(15) 0.068(5) Uiso 1 1 d
H3A H 0.6509(19) -0.1495(18) 0.3157(17) 0.093(7) Uiso 1 1 d
H4A H 0.7799(18) -0.0778(17) 0.4833(17) 0.090(7) Uiso 1 1 d
H5A H 0.8828(16) 0.0960(15) 0.5079(15) 0.067(6) Uiso 1 1 d
H8C H 0.8886(16) 0.2886(15) 0.5034(15) 0.071(6) Uiso 1 1 d
H8D H 0.9154(18) 0.3679(18) 0.4288(16) 0.090(7) Uiso 1 1 d
H9C H 1.080(3) 0.286(2) 0.419(2) 0.136(11) Uiso 1 1 d
H9D H 1.049(3) 0.203(3) 0.492(2) 0.152(13) Uiso 1 1 d
H10C H 1.096(3) 0.434(3) 0.565(3) 0.172(14) Uiso 1 1 d
H10D H 1.068(2) 0.356(2) 0.638(2) 0.127(10) Uiso 1 1 d
H10E H 1.190(3) 0.339(2) 0.600(2) 0.152(13) Uiso 1 1 d
H14A H 0.5154(14) 0.3929(13) 0.3147(13) 0.056(5) Uiso 1 1 d
H15A H 0.4282(18) 0.5307(15) 0.2423(15) 0.073(6) Uiso 1 1 d
H20A H 0.6863(16) 0.5715(15) 0.0935(15) 0.078(6) Uiso 1 1 d
H22A H 0.8579(16) 0.4527(14) 0.1360(14) 0.068(5) Uiso 1 1 d
H23A H 0.9312(17) 0.3007(14) 0.2011(14) 0.067(5) Uiso 1 1 d
H25C H 0.5869(15) 0.0821(15) 0.0496(14) 0.063(5) Uiso 1 1 d
H25D H 0.5632(19) 0.1757(16) 0.1404(16) 0.082(7) Uiso 1 1 d
H25E H 0.6322(18) 0.2101(17) 0.0506(16) 0.090(7) Uiso 1 1 d
H26C H 0.8241(16) 0.1459(15) 0.0538(15) 0.077(6) Uiso 1 1 d
H26D H 0.7805(19) 0.0172(19) 0.0544(18) 0.097(7) Uiso 1 1 d
H26E H 0.8969(19) 0.0830(15) 0.1497(16) 0.080(6) Uiso 1 1 d
H2B H 0.1283(16) 0.4187(14) 0.1612(15) 0.063(6) Uiso 1 1 d
H3B H 0.152(2) 0.569(2) 0.298(2) 0.123(9) Uiso 1 1 d
H4B H 0.2809(18) 0.5672(18) 0.4712(17) 0.088(7) Uiso 1 1 d
H5B H 0.3829(15) 0.4173(13) 0.4991(14) 0.053(5) Uiso 1 1 d
H8F H 0.3876(15) 0.2241(14) 0.5070(15) 0.064(5) Uiso 1 1 d
H8G H 0.4069(16) 0.1134(16) 0.4369(14) 0.074(6) Uiso 1 1 d
H9F H 0.554(3) 0.304(3) 0.493(3) 0.196(16) Uiso 1 1 d
H9G H 0.576(2) 0.191(2) 0.419(2) 0.118(10) Uiso 1 1 d
H10F H 0.579(2) 0.225(2) 0.635(2) 0.114(11) Uiso 1 1 d
H10G H 0.588(3) 0.113(2) 0.578(2) 0.133(12) Uiso 1 1 d
H10H H 0.699(3) 0.227(3) 0.614(3) 0.181(14) Uiso 1 1 d
H14B H 0.0183(15) 0.0318(15) 0.3181(14) 0.061(5) Uiso 1 1 d
H15B H -0.0732(18) -0.1406(14) 0.2547(14) 0.070(6) Uiso 1 1 d
H20B H 0.1842(15) -0.2436(14) 0.1253(13) 0.058(5) Uiso 1 1 d
H22B H 0.3537(15) -0.1164(14) 0.1569(13) 0.061(5) Uiso 1 1 d
H23B H 0.4228(15) 0.0716(13) 0.2084(13) 0.052(5) Uiso 1 1 d
H25F H 0.3858(18) 0.2608(14) 0.1374(14) 0.067(6) Uiso 1 1 d
H25G H 0.2684(17) 0.2793(16) 0.0480(16) 0.081(6) Uiso 1 1 d
H25H H 0.3138(15) 0.1613(15) 0.0501(14) 0.062(5) Uiso 1 1 d
H26F H 0.0850(17) 0.2155(16) 0.0526(16) 0.078(6) Uiso 1 1 d
H26G H 0.1171(16) 0.0954(16) 0.0563(15) 0.073(6) Uiso 1 1 d
H26H H 0.0666(18) 0.1656(16) 0.1502(16) 0.079(6) Uiso 1 1 d

loop_
_atom_site_aniso_label
_atom_site_aniso_U_11
_atom_site_aniso_U_22
_atom_site_aniso_U_33
_atom_site_aniso_U_23
_atom_site_aniso_U_13
_atom_site_aniso_U_12
C1A 0.0464(11) 0.0492(10) 0.0542(10) 0.0169(8) 0.0166(8) 0.0080(8)
C2A 0.0635(13) 0.0563(11) 0.0705(13) 0.0198(10) 0.0176(11) -0.0037(10)
C3A 0.0861(17) 0.0670(14) 0.0939(17) 0.0367(13) 0.0296(14) -0.0042(13)
C4A 0.0832(16) 0.0773(15) 0.0757(15) 0.0424(13) 0.0273(13) 0.0123(12)
C5A 0.0671(14) 0.0683(13) 0.0569(12) 0.0244(10) 0.0180(11) 0.0135(11)
C6A 0.0498(11) 0.0491(10) 0.0516(10) 0.0157(8) 0.0171(9) 0.0119(8)
N7A 0.0483(9) 0.0467(8) 0.0508(8) 0.0126(6) 0.0066(7) 0.0057(7)
C8A 0.0642(14) 0.0546(12) 0.0560(12) 0.0020(9) 0.0102(10) 0.0077(10)
C9A 0.0634(15) 0.0911(18) 0.0724(15) -0.0103(13) 0.0013(12) 0.0026(13)
C10A 0.087(2) 0.106(2) 0.0789(18) -0.0079(15) -0.0006(16) -0.0146(17)
C11A 0.0409(10) 0.0498(9) 0.0570(10) 0.0192(8) 0.0177(8) 0.0119(8)
O12A 0.0577(8) 0.0511(7) 0.0678(7) 0.0269(6) 0.0294(6) 0.0178(6)
C13A 0.0498(11) 0.0388(9) 0.0525(9) 0.0140(8) 0.0118(8) 0.0087(8)
C14A 0.0539(12) 0.0511(10) 0.0575(10) 0.0131(8) 0.0217(9) 0.0105(9)
C15A 0.0563(13) 0.0564(11) 0.0647(12) 0.0110(9) 0.0177(10) 0.0175(10)
C16A 0.0678(13) 0.0434(9) 0.0601(11) 0.0171(8) 0.0077(10) 0.0143(9)
N17A 0.0915(15) 0.0641(11) 0.0800(12) 0.0245(9) 0.0138(11) 0.0279(11)
O18A 0.1207(16) 0.1050(13) 0.1683(18) 0.0950(14) 0.0362(14) 0.0298(11)
O19A 0.1279(16) 0.1221(14) 0.1397(16) 0.0644(12) 0.0572(13) 0.0824(13)
C20A 0.0626(13) 0.0460(10) 0.0651(11) 0.0198(9) 0.0140(10) 0.0052(9)
C21A 0.0507(11) 0.0423(9) 0.0583(10) 0.0149(8) 0.0140(9) 0.0014(8)
C22A 0.0547(12) 0.0543(11) 0.0736(12) 0.0232(10) 0.0249(10) 0.0000(9)
C23A 0.0457(11) 0.0547(11) 0.0710(12) 0.0212(9) 0.0219(9) 0.0070(9)
C24A 0.0418(10) 0.0514(10) 0.0505(9) 0.0161(8) 0.0118(8) 0.0062(8)
C25A 0.0502(13) 0.0705(14) 0.0676(13) 0.0204(11) 0.0037(11) 0.0033(10)
C26A 0.0617(14) 0.0651(13) 0.0555(11) 0.0130(10) 0.0211(10) 0.0062(10)
C1B 0.0467(10) 0.0477(10) 0.0561(10) 0.0094(8) 0.0170(9) 0.0029(8)
C2B 0.0687(14) 0.0542(12) 0.0735(14) 0.0141(10) 0.0177(12) 0.0125(10)
C3B 0.0855(18) 0.0539(13) 0.1063(19) 0.0109(13) 0.0266(15) 0.0177(12)
C4B 0.0820(17) 0.0527(13) 0.0968(18) -0.0095(12) 0.0345(15) 0.0003(12)
C5B 0.0631(14) 0.0603(12) 0.0602(12) -0.0003(10) 0.0150(11) -0.0067(10)
C6B 0.0463(10) 0.0477(10) 0.0546(10) 0.0067(8) 0.0182(9) -0.0024(8)
N7B 0.0469(9) 0.0492(8) 0.0475(8) 0.0105(6) 0.0058(7) -0.0029(7)
C8B 0.0620(13) 0.0636(13) 0.0547(11) 0.0193(10) 0.0101(10) -0.0052(10)
C9B 0.0613(15) 0.125(2) 0.0735(16) 0.0446(16) 0.0009(12) -0.0019(14)
C10B 0.094(2) 0.128(3) 0.0732(18) 0.0389(18) -0.0051(16) 0.010(2)
C11B 0.0376(10) 0.0475(9) 0.0501(9) 0.0087(7) 0.0137(8) -0.0021(7)
O12B 0.0504(7) 0.0434(6) 0.0560(7) 0.0042(5) 0.0232(6) -0.0019(5)
C13B 0.0462(10) 0.0426(9) 0.0421(9) 0.0121(7) 0.0080(8) 0.0003(8)
C14B 0.0510(12) 0.0557(11) 0.0574(11) 0.0154(9) 0.0151(9) 0.0005(9)
C15B 0.0577(13) 0.0660(13) 0.0605(11) 0.0255(10) 0.0074(10) -0.0109(10)
C16B 0.0751(15) 0.0471(10) 0.0535(10) 0.0186(9) -0.0026(10) -0.0107(10)
N17B 0.1095(18) 0.0625(13) 0.0807(13) 0.0207(10) -0.0052(12) -0.0257(13)
O18B 0.167(2) 0.0581(11) 0.174(2) -0.0206(12) 0.0277(17) -0.0209(12)
O19B 0.1348(18) 0.0986(13) 0.1415(17) 0.0206(12) 0.0200(14) -0.0612(13)
C20B 0.0760(15) 0.0427(10) 0.0515(10) 0.0109(8) 0.0084(10) 0.0069(10)
C21B 0.0560(11) 0.0416(9) 0.0450(9) 0.0100(7) 0.0093(8) 0.0068(8)
C22B 0.0597(12) 0.0499(11) 0.0536(10) 0.0089(8) 0.0197(9) 0.0162(9)
C23B 0.0433(11) 0.0581(12) 0.0580(11) 0.0126(8) 0.0192(9) 0.0081(9)
C24B 0.0408(10) 0.0496(9) 0.0483(9) 0.0106(7) 0.0117(8) 0.0034(7)
C25B 0.0582(14) 0.0628(13) 0.0570(12) 0.0141(10) 0.0204(10) 0.0040(11)
C26B 0.0504(12) 0.0645(13) 0.0584(12) 0.0117(11) 0.0071(10) 0.0020(10)

loop_
_atom_type_symbol
_atom_type_description
_atom_type_scat_dispersion_real
_atom_type_scat_dispersion_imag
_atom_type_scat_source
C C 0.0033 0.0016 'International Tables Vol C Tables 4.2.6.8 and 6.1.1.4'
H H 0.0000 0.0000 'International Tables Vol C Tables 4.2.6.8 and 6.1.1.4'
N N 0.0061 0.0033 'International Tables Vol C Tables 4.2.6.8 and 6.1.1.4'
O O 0.0106 0.0060 'International Tables Vol C Tables 4.2.6.8 and 6.1.1.4'

loop_
_geom_angle_atom_site_label_1
_geom_angle_atom_site_label_2
_geom_angle_atom_site_label_3
_geom_angle
C2A C1A C6A 120.24(16)
C2A C1A C24A 131.23(16)
C6A C1A C24A 108.42(14)
C1A C2A C3A 118.8(2)
C4A C3A C2A 120.4(2)
C3A C4A C5A 121.7(2)
C4A C5A C6A 118.1(2)
C5A C6A N7A 129.33(17)
C5A C6A C1A 120.79(17)
N7A C6A C1A 109.86(13)
C6A N7A C11A 108.70(13)
C6A N7A C8A 121.65(14)
C11A N7A C8A 120.63(14)
N7A C8A C9A 113.50(16)
C8A C9A C10A 112.9(2)
N7A C11A O12A 105.37(12)
N7A C11A C23A 113.49(14)
O12A C11A C23A 110.54(13)
N7A C11A C24A 103.38(12)
O12A C11A C24A 107.92(13)
C23A C11A C24A 115.42(13)
C13A O12A C11A 120.96(12)
O12A C13A C14A 116.95(15)
O12A C13A C21A 121.40(15)
C14A C13A C21A 121.61(15)
C15A C14A C13A 119.78(17)
C16A C15A C14A 118.70(18)
C15A C16A C20A 122.62(16)
C15A C16A N17A 119.62(18)
C20A C16A N17A 117.75(18)
O18A N17A O19A 123.01(19)
O18A N17A C16A 119.1(2)
O19A N17A C16A 117.9(2)
C16A C20A C21A 118.77(17)
C20A C21A C13A 118.48(16)
C20A C21A C22A 123.35(16)
C13A C21A C22A 118.13(15)
C23A C22A C21A 120.27(17)
C22A C23A C11A 123.02(17)
C1A C24A C25A 114.60(15)
C1A C24A C26A 108.16(14)
C25A C24A C26A 109.17(16)
C1A C24A C11A 100.92(13)
C25A C24A C11A 113.63(15)
C26A C24A C11A 110.03(14)
C2B C1B C6B 120.13(17)
C2B C1B C24B 131.03(17)
C6B C1B C24B 108.80(14)
C1B C2B C3B 119.1(2)
C4B C3B C2B 120.5(2)
C3B C4B C5B 121.7(2)
C6B C5B C4B 117.1(2)
C1B C6B C5B 121.48(17)
C1B C6B N7B 110.29(14)
C5B C6B N7B 128.22(18)
C6B N7B C11B 108.03(13)
C6B N7B C8B 121.92(15)
C11B N7B C8B 120.17(14)
N7B C8B C9B 113.43(16)
C10B C9B C8B 113.7(2)
N7B C11B O12B 105.11(11)
N7B C11B C23B 112.65(14)
O12B C11B C23B 109.71(13)
N7B C11B C24B 103.73(12)
O12B C11B C24B 107.91(12)
C23B C11B C24B 116.94(13)
C13B O12B C11B 120.80(11)
O12B C13B C14B 116.84(14)
O12B C13B C21B 121.53(15)
C14B C13B C21B 121.59(15)
C15B C14B C13B 119.40(19)
C16B C15B C14B 119.0(2)
C15B C16B C20B 122.20(17)
C15B C16B N17B 119.1(2)
C20B C16B N17B 118.7(2)
O18B N17B O19B 123.7(2)
O18B N17B C16B 118.7(2)
O19B N17B C16B 117.6(2)
C16B C20B C21B 119.56(18)
C20B C21B C13B 118.19(17)
C20B C21B C22B 124.38(17)
C13B C21B C22B 117.42(15)
C23B C22B C21B 120.73(16)
C22B C23B C11B 123.51(17)
C1B C24B C26B 113.66(15)
C1B C24B C25B 108.58(14)
C26B C24B C25B 109.52(16)
C1B C24B C11B 100.59(12)
C26B C24B C11B 113.22(14)
C25B C24B C11B 110.94(14)

loop_
_geom_bond_atom_site_label_1
_geom_bond_atom_site_label_2
_geom_bond_distance
C1A C2A 1.370(2)
C1A C6A 1.400(2)
C1A C24A 1.513(2)
C2A C3A 1.396(3)
C3A C4A 1.367(3)
C4A C5A 1.377(3)
C5A C6A 1.380(2)
C6A N7A 1.398(2)
N7A C11A 1.439(2)
N7A C8A 1.461(2)
C8A C9A 1.502(3)
C9A C10A 1.513(3)
C11A O12A 1.4839(18)
C11A C23A 1.493(2)
C11A C24A 1.563(2)
O12A C13A 1.3566(18)
C13A C14A 1.380(2)
C13A C21A 1.397(2)
C14A C15A 1.378(2)
C15A C16A 1.377(3)
C16A C20A 1.384(3)
C16A N17A 1.466(2)
N17A O18A 1.215(2)
N17A O19A 1.221(2)
C20A C21A 1.393(2)
C21A C22A 1.451(2)
C22A C23A 1.325(2)
C24A C25A 1.517(3)
C24A C26A 1.536(2)
C1B C2B 1.370(3)
C1B C6B 1.385(2)
C1B C24B 1.516(2)
C2B C3B 1.386(3)
C3B C4B 1.362(3)
C4B C5B 1.390(3)
C5B C6B 1.385(2)
C6B N7B 1.404(2)
N7B C11B 1.440(2)
N7B C8B 1.456(2)
C8B C9B 1.508(3)
C9B C10B 1.503(3)
C11B O12B 1.4866(18)
C11B C23B 1.494(2)
C11B C24B 1.564(2)
O12B C13B 1.3549(18)
C13B C14B 1.384(2)
C13B C21B 1.395(2)
C14B C15B 1.379(3)
C15B C16B 1.373(3)
C16B C20B 1.377(3)
C16B N17B 1.463(3)
N17B O18B 1.215(3)
N17B O19B 1.223(3)
C20B C21B 1.384(2)
C21B C22B 1.449(2)
C22B C23B 1.311(2)
C24B C26B 1.522(2)
C24B C25B 1.532(2)
